data_2234892
loop_
_publ_author_name
'Jing, Huihui'
'Mou, Tiantian'
'Zhang, Xianzhong'

_publ_section_title
;
 2-<i>tert</i>-Butyl-4-chloro-5-[4-(2-fluoroethoxy)benzyloxy]pyridazin-3(2<i>H</i>)-one
;
_journal_coeditor_code AA2046
_journal_issue 6
_journal_name_full 'Acta Crystallographica Section E'
_journal_page_first o1707
_journal_paper_doi 10.1107/S1600536812020491
_journal_volume 68
_journal_year 2012
_chemical_formula_iupac 'C17 H20 Cl F N2 O3'
_chemical_formula_moiety 'C17 H20 Cl F N2 O3'
_chemical_formula_sum 'C17 H20 Cl F N2 O3'
_chemical_formula_weight 354.80
_chemical_melting_point 396
_chemical_name_systematic
;
2-<i>tert</i>-Butyl-4-chloro-5-[4-(2-fluoroethoxy)benzyloxy]pyridazin-
3(2<i>H</i>)-one
;
_space_group_IT_number 2
_symmetry_cell_setting triclinic
_symmetry_space_group_name_Hall '-P 1'
_symmetry_space_group_name_H-M 'P -1'
_atom_sites_solution_hydrogens geom
_atom_sites_solution_primary direct
_atom_sites_solution_secondary difmap
_audit_creation_method SHELXL-97
_cell_angle_alpha 110.475(2)
_cell_angle_beta 107.185(2)
_cell_angle_gamma 96.424(3)
_cell_formula_units_Z 2
_cell_length_a 8.7170(14)
_cell_length_b 9.5850(16)
_cell_length_c 11.8524(19)
_cell_measurement_reflns_used 2518
_cell_measurement_temperature 150(2)
_cell_measurement_theta_max 27.53
_cell_measurement_theta_min 2.34
_cell_volume 860.3(2)
_computing_cell_refinement 'SAINT (Bruker, 2009)'
_computing_data_collection 'APEX2 (Bruker, 2009)'
_computing_data_reduction 'SAINT (Bruker, 2009)'
_computing_molecular_graphics 'SHELXTL (Sheldrick, 2008)'
_computing_publication_material 'SHELXTL (Sheldrick, 2008)'
_computing_structure_refinement 'SHELXL97 (Sheldrick, 2008)'
_computing_structure_solution 'SHELXS97 (Sheldrick, 2008)'
_diffrn_ambient_temperature 150(2)
_diffrn_measured_fraction_theta_full 0.990
_diffrn_measured_fraction_theta_max 0.990
_diffrn_measurement_device_type 'Bruker APEXII CCD area-detector'
_diffrn_measurement_method 'phi and omega scans'
_diffrn_radiation_monochromator graphite
_diffrn_radiation_source 'fine-focus sealed tube'
_diffrn_radiation_type MoK\a
_diffrn_radiation_wavelength 0.71073
_diffrn_reflns_av_R_equivalents 0.0160
_diffrn_reflns_av_sigmaI/netI 0.0292
_diffrn_reflns_limit_h_max 10
_diffrn_reflns_limit_h_min -6
_diffrn_reflns_limit_k_max 10
_diffrn_reflns_limit_k_min -11
_diffrn_reflns_limit_l_max 13
_diffrn_reflns_limit_l_min -14
_diffrn_reflns_number 4337
_diffrn_reflns_theta_full 25.25
_diffrn_reflns_theta_max 25.25
_diffrn_reflns_theta_min 2.34
_exptl_absorpt_coefficient_mu 0.250
_exptl_absorpt_correction_T_max 0.9177
_exptl_absorpt_correction_T_min 0.8917
_exptl_absorpt_correction_type multi-scan
_exptl_absorpt_process_details '(SADABS; Bruker, 2009)'
_exptl_crystal_colour colourless
_exptl_crystal_density_diffrn 1.370
_exptl_crystal_density_method 'not measured'
_exptl_crystal_description 'column, colourless'
_exptl_crystal_F_000 372
_exptl_crystal_size_max 0.47
_exptl_crystal_size_mid 0.38
_exptl_crystal_size_min 0.35
_refine_diff_density_max 0.315
_refine_diff_density_min -0.280
_refine_ls_extinction_method none
_refine_ls_goodness_of_fit_ref 1.048
_refine_ls_hydrogen_treatment constr
_refine_ls_matrix_type full
_refine_ls_number_parameters 227
_refine_ls_number_reflns 3090
_refine_ls_number_restraints 0
_refine_ls_restrained_S_all 1.048
_refine_ls_R_factor_all 0.0399
_refine_ls_R_factor_gt 0.0364
_refine_ls_shift/su_max 0.000
_refine_ls_shift/su_mean 0.000
_refine_ls_structure_factor_coef Fsqd
_refine_ls_weighting_details 'calc w=1/[\s^2^(Fo^2^)+(0.0431P)^2^+0.4066P] where P=(Fo^2^+2Fc^2^)/3'
_refine_ls_weighting_scheme calc
_refine_ls_wR_factor_gt 0.0915
_refine_ls_wR_factor_ref 0.0938
_reflns_number_gt 2788
_reflns_number_total 3090
_reflns_threshold_expression I>2sigma(I)
_cod_data_source_file aa2046.cif
_cod_data_source_block I
_cod_database_code 2234892
_cod_database_fobs_code 2234892

loop_
_symmetry_equiv_pos_as_xyz
'x, y, z'
'-x, -y, -z'

loop_
_atom_site_type_symbol
_atom_site_label
_atom_site_fract_x
_atom_site_fract_y
_atom_site_fract_z
_atom_site_U_iso_or_equiv
_atom_site_adp_type
_atom_site_calc_flag
_atom_site_refinement_flags
_atom_site_occupancy
_atom_site_symmetry_multiplicity
_atom_site_disorder_assembly
_atom_site_disorder_group
C C1 0.7610(4) 1.6895(3) 0.6672(3) 0.0356(7) Uani d P 0.737(2) 1 A 1
H H1A 0.7483 1.7463 0.7502 0.043 Uiso calc PR 0.737(2) 1 A 1
H H1B 0.8756 1.7279 0.6751 0.043 Uiso calc PR 0.737(2) 1 A 1
F F1 0.6489(2) 1.71415(19) 0.56807(19) 0.0563(5) Uani d P 0.737(2) 1 A 1
C C1A 0.6652(12) 1.6621(10) 0.6292(9) 0.0356(7) Uani d P 0.263(2) 1 A 2
H H1A1 0.5919 1.6389 0.5400 0.043 Uiso calc PR 0.263(2) 1 A 2
H H1A2 0.6036 1.6957 0.6880 0.043 Uiso calc PR 0.263(2) 1 A 2
F F1A 0.8073(7) 1.7730(6) 0.6664(5) 0.0563(5) Uani d P 0.263(2) 1 A 2
C C2 0.7295(3) 1.5215(2) 0.63796(19) 0.0357(5) Uani d . 1 1 . .
H H2A 0.7927 1.5042 0.7142 0.043 Uiso calc R 1 1 A 1
H H2B 0.6104 1.4780 0.6141 0.043 Uiso calc R 1 1 A 1
C C3 0.7804(2) 1.29834(18) 0.49589(16) 0.0253(4) Uani d . 1 1 . .
C C4 0.8406(2) 1.2381(2) 0.39752(17) 0.0301(4) Uani d . 1 1 A .
H H4 0.8787 1.3019 0.3607 0.036 Uiso calc R 1 1 . .
C C5 0.8452(2) 1.08544(19) 0.35314(16) 0.0278(4) Uani d . 1 1 . .
H H5 0.8883 1.0456 0.2867 0.033 Uiso calc R 1 1 A .
C C6 0.7879(2) 0.98912(18) 0.40407(15) 0.0224(4) Uani d . 1 1 A .
C C7 0.7268(2) 1.05060(19) 0.50116(16) 0.0267(4) Uani d . 1 1 . .
H H7 0.6861 0.9860 0.5363 0.032 Uiso calc R 1 1 A .
C C8 0.7234(2) 1.2049(2) 0.54876(17) 0.0276(4) Uani d . 1 1 A .
H H8 0.6827 1.2454 0.6165 0.033 Uiso calc R 1 1 . .
C C9 0.7940(2) 0.82347(19) 0.35594(16) 0.0271(4) Uani d . 1 1 . .
H H9A 0.9074 0.8134 0.3944 0.032 Uiso calc R 1 1 A .
H H9B 0.7176 0.7643 0.3796 0.032 Uiso calc R 1 1 . .
C C10 0.74817(19) 0.62230(17) 0.15061(16) 0.0205(3) Uani d . 1 1 . .
C C11 0.69499(19) 0.56701(17) 0.01958(15) 0.0196(3) Uani d . 1 1 A .
C C12 0.69623(19) 0.41371(18) -0.05951(15) 0.0205(3) Uani d . 1 1 . .
C C13 0.8067(2) 0.52043(18) 0.20730(16) 0.0244(4) Uani d . 1 1 A .
H H13 0.8450 0.5560 0.2986 0.029 Uiso calc R 1 1 . .
C C14 0.7659(2) 0.16475(18) -0.05844(16) 0.0224(4) Uani d . 1 1 . .
C C15 0.8931(2) 0.1704(2) -0.12319(19) 0.0319(4) Uani d . 1 1 A .
H H15A 0.8604 0.2209 -0.1825 0.048 Uiso calc R 1 1 . .
H H15B 0.8984 0.0657 -0.1714 0.048 Uiso calc R 1 1 . .
H H15C 1.0020 0.2281 -0.0571 0.048 Uiso calc R 1 1 . .
C C16 0.5943(2) 0.06939(19) -0.15633(18) 0.0324(4) Uani d . 1 1 A .
H H16A 0.5141 0.0780 -0.1127 0.049 Uiso calc R 1 1 . .
H H16B 0.5978 -0.0383 -0.1945 0.049 Uiso calc R 1 1 . .
H H16C 0.5612 0.1075 -0.2244 0.049 Uiso calc R 1 1 . .
C C17 0.8217(2) 0.09524(19) 0.03935(18) 0.0308(4) Uani d . 1 1 A .
H H17A 0.9307 0.1564 0.1034 0.046 Uiso calc R 1 1 . .
H H17B 0.8286 -0.0101 -0.0049 0.046 Uiso calc R 1 1 . .
H H17C 0.7419 0.0946 0.0827 0.046 Uiso calc R 1 1 . .
Cl Cl1 0.62207(5) 0.67867(4) -0.06075(4) 0.02475(13) Uani d . 1 1 . .
N N1 0.75585(16) 0.32789(14) 0.01074(12) 0.0199(3) Uani d . 1 1 A .
N N2 0.81035(17) 0.38114(15) 0.14042(13) 0.0241(3) Uani d . 1 1 . .
O O1 0.78194(18) 1.45135(14) 0.53292(12) 0.0356(3) Uani d . 1 1 A .
O O2 0.74477(15) 0.76678(12) 0.21681(10) 0.0246(3) Uani d . 1 1 A .
O O3 0.64984(16) 0.36158(13) -0.17774(11) 0.0292(3) Uani d . 1 1 A .

loop_
_atom_site_aniso_label
_atom_site_aniso_U_11
_atom_site_aniso_U_22
_atom_site_aniso_U_33
_atom_site_aniso_U_12
_atom_site_aniso_U_13
_atom_site_aniso_U_23
C1 0.0526(19) 0.0305(15) 0.0392(17) 0.0225(17) 0.0274(16) 0.0189(13)
F1 0.0628(11) 0.0390(9) 0.0698(12) 0.0205(8) 0.0142(9) 0.0304(9)
C1A 0.0526(19) 0.0305(15) 0.0392(17) 0.0225(17) 0.0274(16) 0.0189(13)
F1A 0.0628(11) 0.0390(9) 0.0698(12) 0.0205(8) 0.0142(9) 0.0304(9)
C2 0.0596(13) 0.0248(9) 0.0333(10) 0.0188(9) 0.0280(10) 0.0119(8)
C3 0.0340(10) 0.0181(8) 0.0221(8) 0.0079(7) 0.0098(7) 0.0057(7)
C4 0.0469(11) 0.0229(9) 0.0271(9) 0.0100(8) 0.0203(8) 0.0114(7)
C5 0.0380(10) 0.0247(9) 0.0220(9) 0.0098(7) 0.0151(8) 0.0068(7)
C6 0.0266(9) 0.0197(8) 0.0159(8) 0.0058(7) 0.0038(7) 0.0048(6)
C7 0.0355(10) 0.0225(8) 0.0239(9) 0.0055(7) 0.0131(7) 0.0097(7)
C8 0.0378(10) 0.0253(9) 0.0225(9) 0.0104(7) 0.0160(8) 0.0075(7)
C9 0.0376(10) 0.0228(9) 0.0176(8) 0.0094(7) 0.0076(7) 0.0059(7)
C10 0.0196(8) 0.0163(7) 0.0229(8) 0.0034(6) 0.0071(7) 0.0057(7)
C11 0.0197(8) 0.0184(8) 0.0220(8) 0.0052(6) 0.0076(6) 0.0095(7)
C12 0.0212(8) 0.0206(8) 0.0207(8) 0.0056(6) 0.0095(7) 0.0077(7)
C13 0.0294(9) 0.0203(8) 0.0178(8) 0.0068(7) 0.0044(7) 0.0042(7)
C14 0.0243(8) 0.0166(8) 0.0237(9) 0.0072(6) 0.0085(7) 0.0046(7)
C15 0.0329(10) 0.0327(10) 0.0375(10) 0.0167(8) 0.0188(8) 0.0147(8)
C16 0.0280(10) 0.0188(8) 0.0366(10) 0.0057(7) 0.0058(8) 0.0003(8)
C17 0.0422(11) 0.0195(8) 0.0308(10) 0.0119(8) 0.0126(8) 0.0094(7)
Cl1 0.0323(2) 0.0221(2) 0.0243(2) 0.01014(16) 0.01102(17) 0.01263(17)
N1 0.0233(7) 0.0167(7) 0.0173(7) 0.0053(5) 0.0062(6) 0.0048(5)
N2 0.0277(8) 0.0217(7) 0.0188(7) 0.0063(6) 0.0046(6) 0.0065(6)
O1 0.0646(9) 0.0198(6) 0.0329(7) 0.0160(6) 0.0302(7) 0.0104(5)
O2 0.0353(7) 0.0166(6) 0.0177(6) 0.0091(5) 0.0069(5) 0.0035(5)
O3 0.0432(7) 0.0261(6) 0.0187(6) 0.0131(5) 0.0117(5) 0.0075(5)

loop_
_atom_type_symbol
_atom_type_description
_atom_type_scat_dispersion_real
_atom_type_scat_dispersion_imag
_atom_type_scat_source
C C 0.0033 0.0016 'International Tables Vol C Tables 4.2.6.8 and 6.1.1.4'
H H 0.0000 0.0000 'International Tables Vol C Tables 4.2.6.8 and 6.1.1.4'
N N 0.0061 0.0033 'International Tables Vol C Tables 4.2.6.8 and 6.1.1.4'
O O 0.0106 0.0060 'International Tables Vol C Tables 4.2.6.8 and 6.1.1.4'
F F 0.0171 0.0103 'International Tables Vol C Tables 4.2.6.8 and 6.1.1.4'
Cl Cl 0.1484 0.1585 'International Tables Vol C Tables 4.2.6.8 and 6.1.1.4'

loop_
_geom_angle_atom_site_label_1
_geom_angle_atom_site_label_2
_geom_angle_atom_site_label_3
_geom_angle
F1 C1 C2 109.6(2)
F1 C1 H1A 109.8
C2 C1 H1A 109.8
F1 C1 H1B 109.8
C2 C1 H1B 109.8
H1A C1 H1B 108.2
F1A C1A C2 103.9(6)
F1A C1A H1A1 111.0
C2 C1A H1A1 111.0
F1A C1A H1A2 111.0
C2 C1A H1A2 111.0
H1A1 C1A H1A2 109.0
O1 C2 C1 106.72(17)
O1 C2 C1A 110.7(4)
O1 C2 H2A 110.4
C1 C2 H2A 110.4
C1A C2 H2A 130.3
O1 C2 H2B 110.4
C1 C2 H2B 110.4
C1A C2 H2B 81.7
H2A C2 H2B 108.6
O1 C3 C8 124.76(15)
O1 C3 C4 115.27(15)
C8 C3 C4 119.97(15)
C5 C4 C3 120.07(16)
C5 C4 H4 120.0
C3 C4 H4 120.0
C4 C5 C6 121.06(16)
C4 C5 H5 119.5
C6 C5 H5 119.5
C7 C6 C5 118.15(15)
C7 C6 C9 121.02(15)
C5 C6 C9 120.83(15)
C6 C7 C8 121.73(16)
C6 C7 H7 119.1
C8 C7 H7 119.1
C3 C8 C7 119.02(16)
C3 C8 H8 120.5
C7 C8 H8 120.5
O2 C9 C6 107.02(13)
O2 C9 H9A 110.3
C6 C9 H9A 110.3
O2 C9 H9B 110.3
C6 C9 H9B 110.3
H9A C9 H9B 108.6
O2 C10 C11 118.74(14)
O2 C10 C13 124.85(14)
C11 C10 C13 116.40(14)
C10 C11 C12 122.61(14)
C10 C11 Cl1 121.01(12)
C12 C11 Cl1 116.38(12)
O3 C12 N1 122.25(14)
O3 C12 C11 123.81(15)
N1 C12 C11 113.94(14)
N2 C13 C10 123.44(15)
N2 C13 H13 118.3
C10 C13 H13 118.3
N1 C14 C17 109.19(13)
N1 C14 C15 108.07(13)
C17 C14 C15 109.53(14)
N1 C14 C16 109.30(13)
C17 C14 C16 108.73(14)
C15 C14 C16 111.99(15)
C14 C15 H15A 109.5
C14 C15 H15B 109.5
H15A C15 H15B 109.5
C14 C15 H15C 109.5
H15A C15 H15C 109.5
H15B C15 H15C 109.5
C14 C16 H16A 109.5
C14 C16 H16B 109.5
H16A C16 H16B 109.5
C14 C16 H16C 109.5
H16A C16 H16C 109.5
H16B C16 H16C 109.5
C14 C17 H17A 109.5
C14 C17 H17B 109.5
H17A C17 H17B 109.5
C14 C17 H17C 109.5
H17A C17 H17C 109.5
H17B C17 H17C 109.5
N2 N1 C12 124.27(13)
N2 N1 C14 115.40(12)
C12 N1 C14 120.33(13)
C13 N2 N1 119.34(14)
C3 O1 C2 117.83(13)
C10 O2 C9 118.79(12)

loop_
_geom_bond_atom_site_label_1
_geom_bond_atom_site_label_2
_geom_bond_distance
C1 F1 1.400(4)
C1 C2 1.497(3)
C1 H1A 0.9900
C1 H1B 0.9900
C1A F1A 1.383(11)
C1A C2 1.541(9)
C1A H1A1 0.9900
C1A H1A2 0.9900
C2 O1 1.425(2)
C2 H2A 0.9900
C2 H2B 0.9900
C3 O1 1.373(2)
C3 C8 1.385(2)
C3 C4 1.388(2)
C4 C5 1.381(2)
C4 H4 0.9500
C5 C6 1.390(2)
C5 H5 0.9500
C6 C7 1.383(2)
C6 C9 1.501(2)
C7 C8 1.393(2)
C7 H7 0.9500
C8 H8 0.9500
C9 O2 1.450(2)
C9 H9A 0.9900
C9 H9B 0.9900
C10 O2 1.3405(19)
C10 C11 1.361(2)
C10 C13 1.426(2)
C11 C12 1.444(2)
C11 Cl1 1.7215(16)
C12 O3 1.2276(19)
C12 N1 1.400(2)
C13 N2 1.302(2)
C13 H13 0.9500
C14 N1 1.5169(19)
C14 C17 1.518(2)
C14 C15 1.529(2)
C14 C16 1.531(2)
C15 H15A 0.9800
C15 H15B 0.9800
C15 H15C 0.9800
C16 H16A 0.9800
C16 H16B 0.9800
C16 H16C 0.9800
C17 H17A 0.9800
C17 H17B 0.9800
C17 H17C 0.9800
N1 N2 1.3469(18)
